data_1521998
loop_
_publ_author_name
'Sugimoto, W.'
'Ohkawa, H.'
'Sugahara, Y.'
'Naito, M.'
'Kuroda, K.'

_publ_section_title
;
 Synthesis and structures of reduced niobates with four perovskite-like
 layers and their semiconducting properties
;
_journal_name_full 'Journal of Solid State Chemistry'
_journal_page_first 508
_journal_page_last 512
_journal_volume 148
_journal_year 1999
_chemical_formula_sum 'Ca2 Na0.8 Nb4 O13 Rb Sr0.2'
_chemical_name_systematic 'Rb Ca2 Na0.8 Sr0.2 (Nb4 O13)'
_space_group_IT_number 123
_symmetry_space_group_name_Hall '-P 4 2'
_symmetry_space_group_name_H-M 'P 4/m m m'
_cell_angle_alpha 90
_cell_angle_beta 90
_cell_angle_gamma 90
_cell_formula_units_Z 1
_cell_length_a 3.8716
_cell_length_b 3.8716
_cell_length_c 19.00919
_cell_volume 284.934
_citation_journal_id_ASTM JSSCBI
_cod_data_source_file Sugimoto_JSSCBI_1999_419.cif
_cod_data_source_block Ca2Na0.8Nb4O13Rb1Sr0.2
_cod_original_cell_volume 284.9342
_cod_original_formula_sum 'Ca2 Na0.8 Nb4 O13 Rb1 Sr0.2'
_cod_database_code 1521998

loop_
_symmetry_equiv_pos_as_xyz
x,y,z
-y,x,z
-x,-y,z
y,-x,z
x,-y,-z
y,x,-z
-x,y,-z
-y,-x,-z
-x,-y,-z
y,-x,-z
x,y,-z
-y,x,-z
-x,y,z
-y,-x,z
x,-y,z
y,x,z

loop_
_atom_site_label
_atom_site_type_symbol
_atom_site_fract_x
_atom_site_fract_y
_atom_site_fract_z
_atom_site_occupancy
_atom_site_U_iso_or_equiv
Na2 Na+1 0.5 0.5 0.2248 0.267 0.0
Na1 Na+1 0.5 0.5 0 0.267 0.0
O5 O-2 0 0 0.416 1 0.0
O3 O-2 0 0 0.214 1 0.0
Rb1 Rb+1 0.5 0.5 0.5 1 0.0
O4 O-2 0 0.5 0.308 1 0.0
Ca2 Ca+2 0.5 0.5 0.2248 0.667 0.0
O2 O-2 0 0.5 0.104 1 0.0
Ca1 Ca+2 0.5 0.5 0 0.667 0.0
Nb1 Nb+4 0 0 0.1054 1 0.0
Sr1 Sr+2 0.5 0.5 0 0.067 0.0
Nb2 Nb+4 0 0 0.3289 1 0.0
Sr2 Sr+2 0.5 0.5 0.2248 0.067 0.0
O1 O-2 0 0 0 1 0.0
